data_2220544
loop_
_publ_author_name
'Liu, Bo-Nian'
'Tang, Shi-Gui'
'Li, Hao-Yuan'
'Guo, Cheng'

_publ_section_title
;
 4-Chloro-3-nitrobenzonitrile
;
_journal_coeditor_code HK2597
_journal_issue 1
_journal_name_full 'Acta Crystallographica Section E'
_journal_page_first o92
_journal_paper_doi 10.1107/S1600536808041330
_journal_volume 65
_journal_year 2009
_chemical_formula_iupac 'C7 H3 Cl N2 O2'
_chemical_formula_moiety 'C7 H3 Cl N2 O2'
_chemical_formula_sum 'C7 H3 Cl N2 O2'
_chemical_formula_weight 182.56
_chemical_name_systematic
;
4-Chloro-3-nitrobenzonitrile
;
_space_group_IT_number 2
_symmetry_cell_setting triclinic
_symmetry_space_group_name_Hall '-P 1'
_symmetry_space_group_name_H-M 'P -1'
_atom_sites_solution_hydrogens geom
_atom_sites_solution_primary direct
_atom_sites_solution_secondary difmap
_audit_creation_method SHELXL-97
_cell_angle_alpha 110.27(3)
_cell_angle_beta 91.86(3)
_cell_angle_gamma 107.22(3)
_cell_formula_units_Z 2
_cell_length_a 7.2260(14)
_cell_length_b 7.7610(16)
_cell_length_c 7.7970(16)
_cell_measurement_reflns_used 25
_cell_measurement_temperature 294(2)
_cell_measurement_theta_max 12
_cell_measurement_theta_min 9
_cell_volume 387.32(18)
_computing_cell_refinement 'CAD-4 Software (Enraf--Nonius, 1989)'
_computing_data_collection 'CAD-4 Software (Enraf--Nonius, 1989)'
_computing_data_reduction 'XCAD4 (Harms & Wocadlo, 1995)'
_computing_molecular_graphics 'Ortep3 for Windows (Farrugia, 1997) and PLATON (Spek, 2003)'
_computing_publication_material 'SHELXL97 (Sheldrick, 2008) and PLATON (Spek, 2003'
_computing_structure_refinement 'SHELXL97 (Sheldrick, 2008)'
_computing_structure_solution 'SHELXS97 (Sheldrick, 2008)'
_diffrn_ambient_temperature 294(2)
_diffrn_measured_fraction_theta_full 1.000
_diffrn_measured_fraction_theta_max 1.000
_diffrn_measurement_device_type 'Enraf--Nonius CAD-4 diffractometer'
_diffrn_measurement_method '\w/2\q scans'
_diffrn_radiation_monochromator graphite
_diffrn_radiation_source 'fine-focus sealed tube'
_diffrn_radiation_type MoK\a
_diffrn_radiation_wavelength 0.71073
_diffrn_reflns_av_R_equivalents 0.0515
_diffrn_reflns_av_sigmaI/netI 0.0410
_diffrn_reflns_limit_h_max 8
_diffrn_reflns_limit_h_min -8
_diffrn_reflns_limit_k_max 8
_diffrn_reflns_limit_k_min -9
_diffrn_reflns_limit_l_max 9
_diffrn_reflns_limit_l_min 0
_diffrn_reflns_number 1540
_diffrn_reflns_theta_full 25.27
_diffrn_reflns_theta_max 25.27
_diffrn_reflns_theta_min 2.82
_diffrn_standards_decay_% 0
_diffrn_standards_interval_time 120
_diffrn_standards_number 3
_exptl_absorpt_coefficient_mu 0.446
_exptl_absorpt_correction_T_max 0.9567
_exptl_absorpt_correction_T_min 0.8777
_exptl_absorpt_correction_type psi-scan
_exptl_absorpt_process_details '(North <i>et al.</i>,  1968)'
_exptl_crystal_colour colorless
_exptl_crystal_density_diffrn 1.565
_exptl_crystal_density_method 'not measured'
_exptl_crystal_description block
_exptl_crystal_F_000 184
_exptl_crystal_size_max 0.30
_exptl_crystal_size_mid 0.20
_exptl_crystal_size_min 0.10
_refine_diff_density_max 0.270
_refine_diff_density_min -0.327
_refine_ls_extinction_method none
_refine_ls_goodness_of_fit_ref 1.000
_refine_ls_hydrogen_treatment constr
_refine_ls_matrix_type full
_refine_ls_number_parameters 103
_refine_ls_number_reflns 1418
_refine_ls_number_restraints 0
_refine_ls_restrained_S_all 1.000
_refine_ls_R_factor_all 0.1003
_refine_ls_R_factor_gt 0.0727
_refine_ls_shift/su_max 0.000
_refine_ls_shift/su_mean 0.000
_refine_ls_structure_factor_coef Fsqd
_refine_ls_weighting_details 'calc w=1/[\s^2^(Fo^2^)+(0.0600P)^2^+0.8800P] where P=(Fo^2^+2Fc^2^)/3'
_refine_ls_weighting_scheme calc
_refine_ls_wR_factor_gt 0.1638
_refine_ls_wR_factor_ref 0.1816
_reflns_number_gt 1000
_reflns_number_total 1418
_reflns_threshold_expression I>2\s(I)
_cod_data_source_file hk2597.cif
_cod_data_source_block I
_cod_database_code 2220544
_cod_database_fobs_code 2220544

loop_
_symmetry_equiv_pos_as_xyz
'x, y, z'
'-x, -y, -z'

loop_
_atom_site_type_symbol
_atom_site_label
_atom_site_fract_x
_atom_site_fract_y
_atom_site_fract_z
_atom_site_U_iso_or_equiv
_atom_site_adp_type
_atom_site_calc_flag
_atom_site_refinement_flags
_atom_site_occupancy
_atom_site_disorder_assembly
_atom_site_disorder_group
Cl Cl 0.08801(17) 0.32257(19) 0.5711(2) 0.0767(5) Uani d . 1 . .
O O1 0.3498(8) 0.0413(6) 0.7577(7) 0.1159(19) Uani d . 1 . .
O O2 0.2991(5) 0.0203(5) 0.4775(6) 0.0819(12) Uani d . 1 . .
N N1 0.3567(5) 0.1130(5) 0.6413(6) 0.0590(10) Uani d . 1 . .
N N2 1.0736(7) 0.7724(7) 1.0090(8) 0.0942(17) Uani d . 1 . .
C C1 0.6103(7) 0.7170(6) 0.8157(7) 0.0652(12) Uani d . 1 . .
H H1A 0.6681 0.8512 0.8556 0.077 Uiso calc R 1 . .
C C2 0.4139(6) 0.6306(6) 0.7290(7) 0.0602(12) Uani d . 1 . .
H H2A 0.3418 0.7057 0.7106 0.072 Uiso calc R 1 . .
C C3 0.3307(6) 0.4305(6) 0.6717(6) 0.0560(12) Uani d . 1 . .
C C4 0.4384(6) 0.3252(6) 0.7025(6) 0.0502(11) Uani d . 1 . .
C C5 0.6290(6) 0.4094(6) 0.7883(6) 0.0581(12) Uani d . 1 . .
H H5A 0.7001 0.3352 0.8108 0.070 Uiso calc R 1 . .
C C6 0.7137(6) 0.6118(6) 0.8413(6) 0.0478(10) Uani d . 1 . .
C C7 0.9133(7) 0.7033(7) 0.9310(8) 0.0718(15) Uani d . 1 . .

loop_
_atom_site_aniso_label
_atom_site_aniso_U_11
_atom_site_aniso_U_22
_atom_site_aniso_U_33
_atom_site_aniso_U_12
_atom_site_aniso_U_13
_atom_site_aniso_U_23
Cl 0.0388(6) 0.0651(8) 0.1075(11) 0.0117(5) 0.0161(6) 0.0143(7)
O1 0.187(5) 0.048(2) 0.111(4) 0.028(3) 0.076(3) 0.031(2)
O2 0.064(2) 0.047(2) 0.098(3) 0.0060(16) 0.015(2) -0.007(2)
N1 0.046(2) 0.038(2) 0.078(3) 0.0103(16) 0.027(2) 0.005(2)
N2 0.059(3) 0.068(3) 0.110(4) -0.004(2) -0.001(3) -0.001(3)
C1 0.062(2) 0.034(3) 0.078(3) 0.005(2) 0.031(2) 0.004(2)
C2 0.046(2) 0.048(3) 0.079(3) 0.018(2) 0.022(2) 0.011(2)
C3 0.037(2) 0.047(2) 0.068(3) 0.0102(19) 0.027(2) 0.003(2)
C4 0.044(2) 0.032(2) 0.065(3) 0.0098(17) 0.033(2) 0.0069(19)
C5 0.043(2) 0.042(2) 0.071(3) 0.0143(19) 0.020(2) -0.001(2)
C6 0.047(2) 0.039(2) 0.053(2) 0.0128(18) 0.0204(19) 0.0112(18)
C7 0.050(3) 0.048(3) 0.088(4) 0.004(2) 0.016(3) 0.001(3)

loop_
_atom_type_symbol
_atom_type_description
_atom_type_scat_dispersion_real
_atom_type_scat_dispersion_imag
_atom_type_scat_source
C C 0.0033 0.0016 'International Tables Vol C Tables 4.2.6.8 and 6.1.1.4'
H H 0.0000 0.0000 'International Tables Vol C Tables 4.2.6.8 and 6.1.1.4'
N N 0.0061 0.0033 'International Tables Vol C Tables 4.2.6.8 and 6.1.1.4'
O O 0.0106 0.0060 'International Tables Vol C Tables 4.2.6.8 and 6.1.1.4'
Cl Cl 0.1484 0.1585 'International Tables Vol C Tables 4.2.6.8 and 6.1.1.4'

loop_
_geom_angle_atom_site_label_1
_geom_angle_atom_site_label_2
_geom_angle_atom_site_label_3
_geom_angle_site_symmetry_1
_geom_angle_site_symmetry_3
_geom_angle
_geom_angle_publ_flag
O1 N1 O2 . . 124.2(4) ?
O1 N1 C4 . . 117.9(4) ?
O2 N1 C4 . . 117.9(4) ?
C1 C2 H2A . . 120.9 ?
C1 C6 C5 . . 120.8(4) ?
C1 C6 C7 . . 120.3(4) ?
C2 C1 H1A . . 119.4 ?
C6 C1 C2 . . 121.3(4) ?
C6 C1 H1A . . 119.4 ?
C3 C2 C1 . . 118.3(4) ?
C3 C2 H2A . . 120.9 ?
C2 C3 Cl . . 118.9(4) ?
C4 C3 Cl . . 121.5(3) ?
C4 C3 C2 . . 119.5(4) ?
C3 C4 N1 . . 121.1(4) ?
C3 C4 C5 . . 122.2(4) ?
C5 C4 N1 . . 116.6(4) ?
C4 C5 C6 . . 117.8(4) ?
C4 C5 H5A . . 121.1 ?
C6 C5 H5A . . 121.1 ?
C5 C6 C7 . . 118.8(4) ?
N2 C7 C6 . . 176.8(6) ?

loop_
_geom_bond_atom_site_label_1
_geom_bond_atom_site_label_2
_geom_bond_site_symmetry_2
_geom_bond_distance
_geom_bond_publ_flag
Cl C3 . 1.726(4) ?
N1 O1 . 1.213(6) ?
N1 O2 . 1.214(5) ?
C1 H1A . 0.9300 ?
C2 C1 . 1.407(7) ?
C2 C3 . 1.386(6) ?
C2 H2A . 0.9300 ?
C4 N1 . 1.466(5) ?
C4 C3 . 1.354(6) ?
C4 C5 . 1.370(6) ?
C5 C6 . 1.406(6) ?
C5 H5A . 0.9300 ?
C6 C1 . 1.316(6) ?
C6 C7 . 1.434(7) ?
C7 N2 . 1.166(6) ?

loop_
_geom_hbond_atom_site_label_D
_geom_hbond_atom_site_label_H
_geom_hbond_atom_site_label_A
_geom_hbond_site_symmetry_A
_geom_hbond_distance_DH
_geom_hbond_distance_HA
_geom_hbond_distance_DA
_geom_hbond_angle_DHA
C2 H2A O1 1_565 0.9300 2.4800 3.288(7) 145.00
C5 H5A N2 2_767 0.9300 2.6100 3.497(7) 159.00

loop_
_geom_torsion_atom_site_label_1
_geom_torsion_atom_site_label_2
_geom_torsion_atom_site_label_3
_geom_torsion_atom_site_label_4
_geom_torsion_site_symmetry_1
_geom_torsion_site_symmetry_2
_geom_torsion_site_symmetry_3
_geom_torsion_site_symmetry_4
_geom_torsion
_geom_torsion_publ_flag
C3 C2 C1 C6 . . . . 0.4(7) ?
C1 C2 C3 C4 . . . . 0.9(7) ?
C1 C2 C3 Cl . . . . 178.2(4) ?
C3 C4 N1 O1 . . . . -120.7(5) ?
C5 C4 N1 O1 . . . . 60.6(6) ?
C3 C4 N1 O2 . . . . 58.9(5) ?
C5 C4 N1 O2 . . . . -119.8(5) ?
C5 C4 C3 C2 . . . . -0.3(7) ?
N1 C4 C3 C2 . . . . -179.0(4) ?
C5 C4 C3 Cl . . . . -177.5(4) ?
N1 C4 C3 Cl . . . . 3.8(6) ?
C3 C4 C5 C6 . . . . -1.4(7) ?
N1 C4 C5 C6 . . . . 177.3(4) ?
C4 C5 C6 C1 . . . . 2.6(7) ?
C4 C5 C6 C7 . . . . -179.8(4) ?
C5 C6 C1 C2 . . . . -2.1(7) ?
C7 C6 C1 C2 . . . . -179.6(5) ?

loop_
_cod_related_entry_id
_cod_related_entry_database
_cod_related_entry_code
1 ChemSpider 13066
